data_7109328
loop_
_publ_author_name
'Sangram Gore'
'Kiran Chinthapally'
'Sundarababu Baskaran'
'Burkhard Konig'

_publ_section_title
;
 Synthesis of substituted hydantoins in low melting mixtures
;
_journal_name_full Chem.Commun.
_journal_page_first 5052
_journal_paper_doi 10.1039/c3cc41254g
_journal_volume 49
_journal_year 2013
_chemical_formula_moiety 'C17 H19 N5 O3'
_chemical_formula_sum 'C17 H19 N5 O3'
_chemical_formula_weight 341.37
_chemical_name_systematic
;
?
;
_space_group_IT_number 14
_symmetry_cell_setting monoclinic
_symmetry_space_group_name_Hall '-P 2ybc'
_symmetry_space_group_name_H-M 'P 1 21/c 1'
_atom_sites_solution_hydrogens geom
_atom_sites_solution_primary direct
_atom_sites_solution_secondary difmap
_audit_creation_method SHELXL-97
_cell_angle_alpha 90.00
_cell_angle_beta 116.623(2)
_cell_angle_gamma 90.00
_cell_formula_units_Z 4
_cell_length_a 10.2755(5)
_cell_length_b 18.0150(9)
_cell_length_c 10.8800(6)
_cell_measurement_temperature 298(2)
_cell_volume 1800.49(16)
_computing_cell_refinement APEXII,Bruker,2004
_computing_data_collection APEXII,Bruker,2004
_computing_data_reduction SAINT,Bruker,2004
_computing_molecular_graphics 'ORTEP-3 (Farrugia, 1997)'
_computing_publication_material 'SHELXL-97 (Sheldrick, 2008)'
_computing_structure_refinement 'SHELXL-97 (Sheldrick, 2008)'
_computing_structure_solution 'SHELXS-97 (Sheldrick, 2008)'
_diffrn_ambient_temperature 298(2)
_diffrn_measured_fraction_theta_full 0.987
_diffrn_measured_fraction_theta_max 0.927
_diffrn_measurement_device_type 'Bruker ApexII CCD area detector'
_diffrn_measurement_method 'phi and omega scans'
_diffrn_radiation_monochromator graphite
_diffrn_radiation_source 'fine-focus sealed tube'
_diffrn_radiation_type MoK\a
_diffrn_radiation_wavelength 0.71073
_diffrn_reflns_av_R_equivalents 0.0217
_diffrn_reflns_av_sigmaI/netI 0.0279
_diffrn_reflns_limit_h_max 10
_diffrn_reflns_limit_h_min -13
_diffrn_reflns_limit_k_max 19
_diffrn_reflns_limit_k_min -24
_diffrn_reflns_limit_l_max 14
_diffrn_reflns_limit_l_min -11
_diffrn_reflns_number 11735
_diffrn_reflns_theta_full 25.00
_diffrn_reflns_theta_max 28.33
_diffrn_reflns_theta_min 2.22
_exptl_absorpt_coefficient_mu 0.089
_exptl_absorpt_correction_T_max 0.9823
_exptl_absorpt_correction_T_min 0.9583
_exptl_absorpt_correction_type multi-scan
_exptl_absorpt_process_details ' SADABS(Bruker,2004)'
_exptl_crystal_colour colourless
_exptl_crystal_density_diffrn 1.259
_exptl_crystal_density_method 'not measured'
_exptl_crystal_description Block
_exptl_crystal_F_000 720
_exptl_crystal_size_max 0.48
_exptl_crystal_size_mid 0.42
_exptl_crystal_size_min 0.20
_refine_diff_density_max 0.236
_refine_diff_density_min -0.194
_refine_diff_density_rms 0.036
_refine_ls_extinction_method none
_refine_ls_goodness_of_fit_ref 1.027
_refine_ls_hydrogen_treatment constr
_refine_ls_matrix_type full
_refine_ls_number_parameters 230
_refine_ls_number_reflns 4167
_refine_ls_number_restraints 0
_refine_ls_restrained_S_all 1.027
_refine_ls_R_factor_all 0.0818
_refine_ls_R_factor_gt 0.0501
_refine_ls_shift/su_max 0.000
_refine_ls_shift/su_mean 0.000
_refine_ls_structure_factor_coef Fsqd
_refine_ls_weighting_details 'calc w=1/[\s^2^(Fo^2^)+(0.0689P)^2^+0.3536P] where P=(Fo^2^+2Fc^2^)/3'
_refine_ls_weighting_scheme calc
_refine_ls_wR_factor_gt 0.1263
_refine_ls_wR_factor_ref 0.1456
_reflns_number_gt 2732
_reflns_number_total 4167
_reflns_threshold_expression >2sigma(I)
_cod_data_source_file c3cc41254g.txt
_cod_data_source_block new
_cod_original_sg_symbol_Hall '-P 2ybc '
_cod_original_sg_symbol_H-M 'P 21/c'
_cod_database_code 7109328

loop_
_symmetry_equiv_pos_as_xyz
'x, y, z'
'-x, y+1/2, -z+1/2'
'-x, -y, -z'
'x, -y-1/2, z-1/2'

loop_
_atom_site_label
_atom_site_type_symbol
_atom_site_fract_x
_atom_site_fract_y
_atom_site_fract_z
_atom_site_U_iso_or_equiv
_atom_site_adp_type
_atom_site_occupancy
_atom_site_symmetry_multiplicity
_atom_site_calc_flag
_atom_site_refinement_flags
C1 C 0.66577(19) 0.66805(10) 0.13174(19) 0.0539(5) Uani 1 1 d .
C2 C 0.5645(2) 0.66080(10) 0.1817(2) 0.0620(5) Uani 1 1 d .
H2 H 0.5573 0.6166 0.2225 0.074 Uiso 1 1 calc R
C3 C 0.4743(2) 0.71954(9) 0.17074(19) 0.0531(4) Uani 1 1 d .
H3 H 0.4063 0.7149 0.2048 0.064 Uiso 1 1 calc R
C4 C 0.48335(17) 0.78520(8) 0.10996(16) 0.0398(4) Uani 1 1 d .
C5 C 0.58831(19) 0.79233(10) 0.0638(2) 0.0525(4) Uani 1 1 d .
H5 H 0.5980 0.8371 0.0259 0.063 Uiso 1 1 calc R
C6 C 0.67825(19) 0.73388(10) 0.0733(2) 0.0587(5) Uani 1 1 d .
H6 H 0.7473 0.7387 0.0405 0.070 Uiso 1 1 calc R
C7 C 0.37709(17) 0.84713(8) 0.09108(16) 0.0403(4) Uani 1 1 d .
H7 H 0.3139 0.8327 0.1329 0.048 Uiso 1 1 calc R
C8 C 0.28246(16) 0.86836(8) -0.06028(15) 0.0395(4) Uani 1 1 d .
H8 H 0.3381 0.8586 -0.1119 0.047 Uiso 1 1 calc R
C9 C 0.3766(2) 0.97545(9) 0.06613(18) 0.0519(4) Uani 1 1 d .
C10 C 0.13846(18) 0.82699(9) -0.12937(17) 0.0454(4) Uani 1 1 d .
H10 H 0.0780 0.8493 -0.2193 0.054 Uiso 1 1 calc R
C11 C 0.16607(19) 0.74568(10) -0.14830(18) 0.0505(4) Uani 1 1 d .
C12 C 0.0317(2) 0.74968(12) -0.0296(2) 0.0608(5) Uani 1 1 d .
C13 C 0.7558(2) 0.60534(12) 0.1368(2) 0.0712(6) Uani 1 1 d .
C14 C 0.2105(2) 0.99272(11) -0.1765(2) 0.0748(6) Uani 1 1 d .
H14A H 0.2279 1.0443 -0.1527 0.112 Uiso 1 1 calc R
H14B H 0.1077 0.9843 -0.2276 0.112 Uiso 1 1 calc R
H14C H 0.2580 0.9790 -0.2316 0.112 Uiso 1 1 calc R
C15 C 0.5285(3) 0.92512(12) 0.2971(2) 0.0794(7) Uani 1 1 d .
H15A H 0.5590 0.9758 0.3192 0.119 Uiso 1 1 calc R
H15B H 0.6126 0.8935 0.3304 0.119 Uiso 1 1 calc R
H15C H 0.4678 0.9114 0.3394 0.119 Uiso 1 1 calc R
C16 C 0.1052(3) 0.62422(13) -0.0779(3) 0.1012(9) Uani 1 1 d .
H16A H 0.0917 0.6034 -0.1640 0.152 Uiso 1 1 calc R
H16B H 0.0290 0.6072 -0.0567 0.152 Uiso 1 1 calc R
H16C H 0.1977 0.6089 -0.0066 0.152 Uiso 1 1 calc R
C17 C -0.0045(2) 0.88242(14) -0.0080(2) 0.0786(7) Uani 1 1 d .
H17A H -0.0911 0.8668 -0.0028 0.118 Uiso 1 1 calc R
H17B H -0.0276 0.9223 -0.0730 0.118 Uiso 1 1 calc R
H17C H 0.0661 0.8991 0.0808 0.118 Uiso 1 1 calc R
N1 N 0.8254(2) 0.55639(12) 0.1395(3) 0.1038(8) Uani 1 1 d .
N2 N 0.26771(16) 0.94828(7) -0.05198(15) 0.0510(4) Uani 1 1 d .
N3 N 0.44782(17) 0.91720(7) 0.14986(14) 0.0501(4) Uani 1 1 d .
N4 N 0.10080(17) 0.70488(9) -0.08749(18) 0.0618(4) Uani 1 1 d .
N5 N 0.05453(16) 0.82098(9) -0.05191(16) 0.0557(4) Uani 1 1 d .
O1 O 0.40605(18) 1.04108(7) 0.09364(15) 0.0756(5) Uani 1 1 d .
O2 O 0.23672(16) 0.72195(7) -0.20344(14) 0.0679(4) Uani 1 1 d .
O3 O -0.03501(17) 0.72567(10) 0.03011(18) 0.0887(5) Uani 1 1 d .

loop_
_atom_site_aniso_label
_atom_site_aniso_U_11
_atom_site_aniso_U_22
_atom_site_aniso_U_33
_atom_site_aniso_U_23
_atom_site_aniso_U_13
_atom_site_aniso_U_12
C1 0.0495(10) 0.0457(10) 0.0541(10) -0.0011(8) 0.0123(8) 0.0127(8)
C2 0.0820(13) 0.0396(10) 0.0677(12) 0.0193(9) 0.0365(11) 0.0122(9)
C3 0.0665(11) 0.0436(9) 0.0609(11) 0.0157(8) 0.0390(9) 0.0075(8)
C4 0.0449(8) 0.0334(8) 0.0423(8) 0.0030(6) 0.0206(7) 0.0005(6)
C5 0.0518(10) 0.0413(9) 0.0728(12) 0.0094(8) 0.0356(9) -0.0004(8)
C6 0.0465(9) 0.0575(11) 0.0789(13) 0.0031(10) 0.0342(9) 0.0048(8)
C7 0.0505(9) 0.0345(8) 0.0433(8) 0.0028(6) 0.0275(7) 0.0017(7)
C8 0.0486(9) 0.0340(8) 0.0425(8) 0.0029(6) 0.0264(7) 0.0043(7)
C9 0.0756(12) 0.0360(9) 0.0516(10) -0.0008(8) 0.0351(9) 0.0021(8)
C10 0.0478(9) 0.0485(9) 0.0448(9) -0.0018(7) 0.0251(7) 0.0021(7)
C11 0.0532(10) 0.0518(10) 0.0503(10) -0.0091(8) 0.0266(8) -0.0083(8)
C12 0.0469(10) 0.0751(13) 0.0661(12) -0.0043(10) 0.0303(9) -0.0130(9)
C13 0.0623(12) 0.0594(12) 0.0688(13) -0.0035(10) 0.0090(10) 0.0184(10)
C14 0.0842(14) 0.0509(11) 0.0707(13) 0.0248(10) 0.0181(11) 0.0048(10)
C15 0.1200(19) 0.0655(13) 0.0422(11) -0.0067(9) 0.0269(12) -0.0087(12)
C16 0.134(2) 0.0523(14) 0.127(2) -0.0106(14) 0.067(2) -0.0278(14)
C17 0.0707(13) 0.0960(17) 0.0824(15) -0.0062(13) 0.0462(12) 0.0245(12)
N1 0.0862(14) 0.0778(14) 0.1162(18) -0.0124(12) 0.0175(13) 0.0395(12)
N2 0.0655(9) 0.0331(7) 0.0532(9) 0.0086(6) 0.0256(8) 0.0068(6)
N3 0.0742(9) 0.0353(7) 0.0398(7) -0.0015(6) 0.0247(7) 0.0000(7)
N4 0.0699(10) 0.0499(9) 0.0756(11) -0.0094(8) 0.0415(9) -0.0132(8)
N5 0.0501(8) 0.0633(10) 0.0645(10) -0.0051(8) 0.0354(7) 0.0039(7)
O1 0.1227(13) 0.0319(7) 0.0720(9) -0.0064(6) 0.0434(9) -0.0040(7)
O2 0.0821(9) 0.0640(9) 0.0749(9) -0.0211(7) 0.0505(8) -0.0021(7)
O3 0.0753(10) 0.1131(14) 0.1017(12) 0.0026(10) 0.0610(10) -0.0213(9)

loop_
_atom_type_symbol
_atom_type_description
_atom_type_scat_dispersion_real
_atom_type_scat_dispersion_imag
_atom_type_scat_source
C C 0.0033 0.0016 'International Tables Vol C Tables 4.2.6.8 and 6.1.1.4'
H H 0.0000 0.0000 'International Tables Vol C Tables 4.2.6.8 and 6.1.1.4'
N N 0.0061 0.0033 'International Tables Vol C Tables 4.2.6.8 and 6.1.1.4'
O O 0.0106 0.0060 'International Tables Vol C Tables 4.2.6.8 and 6.1.1.4'

loop_
_geom_angle_atom_site_label_1
_geom_angle_atom_site_label_2
_geom_angle_atom_site_label_3
_geom_angle
C6 C1 C2 120.39(15)
C6 C1 C13 119.98(18)
C2 C1 C13 119.60(18)
C3 C2 C1 119.38(16)
C3 C2 H2 120.3
C1 C2 H2 120.3
C2 C3 C4 120.92(16)
C2 C3 H3 119.5
C4 C3 H3 119.5
C3 C4 C5 118.99(15)
C3 C4 C7 119.95(14)
C5 C4 C7 121.03(13)
C6 C5 C4 120.55(16)
C6 C5 H5 119.7
C4 C5 H5 119.7
C5 C6 C1 119.73(17)
C5 C6 H6 120.1
C1 C6 H6 120.1
N3 C7 C4 113.17(13)
N3 C7 C8 101.92(12)
C4 C7 C8 113.64(12)
N3 C7 H7 109.3
C4 C7 H7 109.3
C8 C7 H7 109.3
N2 C8 C10 114.23(13)
N2 C8 C7 102.30(12)
C10 C8 C7 114.54(12)
N2 C8 H8 108.5
C10 C8 H8 108.5
C7 C8 H8 108.5
O1 C9 N2 125.91(17)
O1 C9 N3 125.36(18)
N2 C9 N3 108.72(14)
N5 C10 C8 116.62(13)
N5 C10 C11 101.62(13)
C8 C10 C11 109.82(13)
N5 C10 H10 109.5
C8 C10 H10 109.5
C11 C10 H10 109.5
O2 C11 N4 126.24(18)
O2 C11 C10 126.65(16)
N4 C11 C10 107.07(14)
O3 C12 N5 128.4(2)
O3 C12 N4 123.9(2)
N5 C12 N4 107.74(15)
N1 C13 C1 179.4(3)
N2 C14 H14A 109.5
N2 C14 H14B 109.5
H14A C14 H14B 109.5
N2 C14 H14C 109.5
H14A C14 H14C 109.5
H14B C14 H14C 109.5
N3 C15 H15A 109.5
N3 C15 H15B 109.5
H15A C15 H15B 109.5
N3 C15 H15C 109.5
H15A C15 H15C 109.5
H15B C15 H15C 109.5
N4 C16 H16A 109.5
N4 C16 H16B 109.5
H16A C16 H16B 109.5
N4 C16 H16C 109.5
H16A C16 H16C 109.5
H16B C16 H16C 109.5
N5 C17 H17A 109.5
N5 C17 H17B 109.5
H17A C17 H17B 109.5
N5 C17 H17C 109.5
H17A C17 H17C 109.5
H17B C17 H17C 109.5
C9 N2 C14 120.02(15)
C9 N2 C8 110.48(13)
C14 N2 C8 119.84(15)
C9 N3 C15 122.24(15)
C9 N3 C7 111.13(14)
C15 N3 C7 119.96(14)
C11 N4 C12 111.75(16)
C11 N4 C16 124.89(18)
C12 N4 C16 123.33(18)
C12 N5 C17 122.63(16)
C12 N5 C10 111.81(14)
C17 N5 C10 125.50(16)

loop_
_geom_bond_atom_site_label_1
_geom_bond_atom_site_label_2
_geom_bond_distance
C1 C6 1.378(3)
C1 C2 1.379(3)
C1 C13 1.446(3)
C2 C3 1.376(2)
C2 H2 0.9300
C3 C4 1.378(2)
C3 H3 0.9300
C4 C5 1.385(2)
C4 C7 1.509(2)
C5 C6 1.374(2)
C5 H5 0.9300
C6 H6 0.9300
C7 N3 1.454(2)
C7 C8 1.539(2)
C7 H7 0.9800
C8 N2 1.455(2)
C8 C10 1.521(2)
C8 H8 0.9800
C9 O1 1.224(2)
C9 N2 1.362(2)
C9 N3 1.367(2)
C10 N5 1.455(2)
C10 C11 1.524(2)
C10 H10 0.9800
C11 O2 1.208(2)
C11 N4 1.351(2)
C12 O3 1.216(2)
C12 N5 1.347(3)
C12 N4 1.398(2)
C13 N1 1.127(3)
C14 N2 1.452(2)
C14 H14A 0.9600
C14 H14B 0.9600
C14 H14C 0.9600
C15 N3 1.443(2)
C15 H15A 0.9600
C15 H15B 0.9600
C15 H15C 0.9600
C16 N4 1.456(3)
C16 H16A 0.9600
C16 H16B 0.9600
C16 H16C 0.9600
C17 N5 1.442(2)
C17 H17A 0.9600
C17 H17B 0.9600
C17 H17C 0.9600

loop_
_geom_torsion_atom_site_label_1
_geom_torsion_atom_site_label_2
_geom_torsion_atom_site_label_3
_geom_torsion_atom_site_label_4
_geom_torsion
C6 C1 C2 C3 1.1(3)
C13 C1 C2 C3 -176.92(18)
C1 C2 C3 C4 0.3(3)
C2 C3 C4 C5 -2.1(3)
C2 C3 C4 C7 176.18(17)
C3 C4 C5 C6 2.6(3)
C7 C4 C5 C6 -175.71(17)
C4 C5 C6 C1 -1.2(3)
C2 C1 C6 C5 -0.6(3)
C13 C1 C6 C5 177.35(18)
C3 C4 C7 N3 125.75(16)
C5 C4 C7 N3 -56.0(2)
C3 C4 C7 C8 -118.63(17)
C5 C4 C7 C8 59.6(2)
N3 C7 C8 N2 -22.21(15)
C4 C7 C8 N2 -144.30(13)
N3 C7 C8 C10 -146.35(13)
C4 C7 C8 C10 91.56(15)
N2 C8 C10 N5 -72.03(18)
C7 C8 C10 N5 45.49(19)
N2 C8 C10 C11 173.12(13)
C7 C8 C10 C11 -69.35(16)
N5 C10 C11 O2 -177.33(17)
C8 C10 C11 O2 -53.2(2)
N5 C10 C11 N4 0.59(17)
C8 C10 C11 N4 124.67(15)
C6 C1 C13 N1 -66(26)
C2 C1 C13 N1 112(26)
O1 C9 N2 C14 23.0(3)
N3 C9 N2 C14 -157.29(17)
O1 C9 N2 C8 169.04(17)
N3 C9 N2 C8 -11.26(19)
C10 C8 N2 C9 145.62(14)
C7 C8 N2 C9 21.28(17)
C10 C8 N2 C14 -68.3(2)
C7 C8 N2 C14 167.38(16)
O1 C9 N3 C15 23.7(3)
N2 C9 N3 C15 -156.05(18)
O1 C9 N3 C7 174.91(17)
N2 C9 N3 C7 -4.80(19)
C4 C7 N3 C9 139.77(14)
C8 C7 N3 C9 17.36(17)
C4 C7 N3 C15 -68.2(2)
C8 C7 N3 C15 169.35(17)
O2 C11 N4 C12 178.03(18)
C10 C11 N4 C12 0.1(2)
O2 C11 N4 C16 0.2(3)
C10 C11 N4 C16 -177.8(2)
O3 C12 N4 C11 179.63(18)
N5 C12 N4 C11 -0.8(2)
O3 C12 N4 C16 -2.5(3)
N5 C12 N4 C16 177.1(2)
O3 C12 N5 C17 -1.8(3)
N4 C12 N5 C17 178.67(17)
O3 C12 N5 C10 -179.24(19)
N4 C12 N5 C10 1.2(2)
C8 C10 N5 C12 -120.49(17)
C11 C10 N5 C12 -1.13(18)
C8 C10 N5 C17 62.2(2)
C11 C10 N5 C17 -178.47(17)
